data_7005876
loop_
_publ_author_name
'Mahata, Partha'
'Ramya, K. V.'
'Natarajan, Srinivasan'

_publ_section_title
;
 Synthesis, structure and optical properties of rare-earth benzene
 carboxylates.
;
_journal_issue 36
_journal_name_full 'Dalton transactions (Cambridge, England : 2003)'
_journal_page_first 4017
_journal_page_last 4026
_journal_paper_doi 10.1039/b706363f
_journal_year 2007
_chemical_formula_sum 'C24 H16 O15 Y2'
_chemical_formula_weight 722.19
_chemical_name_common 'Yttrium Carboxylate'
_chemical_name_systematic
;
?
;
_space_group_IT_number 14
_symmetry_cell_setting monoclinic
_symmetry_space_group_name_Hall '-P 2ybc'
_symmetry_space_group_name_H-M 'P 1 21/c 1'
_atom_sites_solution_hydrogens geom
_atom_sites_solution_primary direct
_atom_sites_solution_secondary difmap
_cell_angle_alpha 90.00
_cell_angle_beta 97.998(4)
_cell_angle_gamma 90.00
_cell_formula_units_Z 4
_cell_length_a 10.587(2)
_cell_length_b 14.227(3)
_cell_length_c 17.130(3)
_cell_measurement_reflns_used 6007
_cell_measurement_temperature 293(2)
_cell_measurement_theta_max 28.01
_cell_measurement_theta_min 1.87
_cell_volume 2555.0(9)
_computing_cell_refinement 'SAINT (Bruker, 2000)'
_computing_data_collection 'SMART (Bruker, 2000)'
_computing_data_reduction SAINT
_computing_molecular_graphics 'Ortep-3 for Windows (Farrugia, 1999) and CWMERON (Watkin et al., 1993)'
_computing_publication_material 'PLATON (Spek, 2003)'
_computing_structure_refinement 'SHELXL-97 (Sheldrick, 1997)'
_computing_structure_solution 'SIR92 (Altomare et al., 1993)'
_diffrn_ambient_temperature 293(2)
_diffrn_measured_fraction_theta_full 0.973
_diffrn_measured_fraction_theta_max 0.973
_diffrn_measurement_device_type 'Bruker SMART CCD area detector'
_diffrn_measurement_method '\f and \w scans'
_diffrn_radiation_monochromator graphite
_diffrn_radiation_source 'fine-focus sealed tube'
_diffrn_radiation_type MoK\a
_diffrn_radiation_wavelength 0.71073
_diffrn_reflns_av_R_equivalents 0.0930
_diffrn_reflns_av_sigmaI/netI 0.1056
_diffrn_reflns_limit_h_max 13
_diffrn_reflns_limit_h_min -13
_diffrn_reflns_limit_k_max 17
_diffrn_reflns_limit_k_min -18
_diffrn_reflns_limit_l_max 22
_diffrn_reflns_limit_l_min -22
_diffrn_reflns_number 22039
_diffrn_reflns_theta_full 28.01
_diffrn_reflns_theta_max 28.01
_diffrn_reflns_theta_min 1.87
_exptl_absorpt_coefficient_mu 4.599
_exptl_absorpt_correction_T_max 0.6563
_exptl_absorpt_correction_T_min 0.6083
_exptl_absorpt_correction_type multi-scan
_exptl_absorpt_process_details '(SADABS; Sheldrick, 1996)'
_exptl_crystal_colour Colorless
_exptl_crystal_density_diffrn 1.878
_exptl_crystal_density_method 'not measured'
_exptl_crystal_description 'Block like'
_exptl_crystal_F_000 1432
_exptl_crystal_size_max 0.12
_exptl_crystal_size_mid 0.11
_exptl_crystal_size_min 0.10
_refine_diff_density_max 1.145
_refine_diff_density_min -0.549
_refine_diff_density_rms 0.129
_refine_ls_extinction_method none
_refine_ls_goodness_of_fit_ref 0.993
_refine_ls_hydrogen_treatment mixed
_refine_ls_matrix_type full
_refine_ls_number_parameters 386
_refine_ls_number_reflns 6007
_refine_ls_number_restraints 4
_refine_ls_restrained_S_all 0.993
_refine_ls_R_factor_all 0.1083
_refine_ls_R_factor_gt 0.0529
_refine_ls_shift/su_max 0.002
_refine_ls_shift/su_mean 0.000
_refine_ls_structure_factor_coef Fsqd
_refine_ls_weighting_details 'calc w=1/[\s^2^(Fo^2^)+(0.0415P)^2^+0.0000P] where P=(Fo^2^+2Fc^2^)/3'
_refine_ls_weighting_scheme calc
_refine_ls_wR_factor_gt 0.0896
_refine_ls_wR_factor_ref 0.1054
_reflns_number_gt 3808
_reflns_number_total 6007
_reflns_threshold_expression >2sigma(I)
_cod_data_source_file b706363f.txt
_cod_data_source_block Compound(II)
_cod_depositor_comments
;
The following automatic conversions were performed:
'_symmetry_cell_setting' value 'Monoclinic' changed to 'monoclinic'
according to '/home/saulius/struct/CIF-dictionaries/cif_core.dic'
dictionary named 'cif_core.dic' version 2.4.1 from 2010-06-29.

Automatic conversion script
Id: cif_fix_enum 1527 2010-12-29 10:47:43Z saulius 
;
_cod_original_cell_volume 2554.8(8)
_cod_original_sg_symbol_H-M P21/c
_cod_database_code 7005876

loop_
_symmetry_equiv_pos_as_xyz
'x, y, z'
'-x, y+1/2, -z+1/2'
'-x, -y, -z'
'x, -y-1/2, z-1/2'

loop_
_atom_site_label
_atom_site_type_symbol
_atom_site_fract_x
_atom_site_fract_y
_atom_site_fract_z
_atom_site_U_iso_or_equiv
_atom_site_adp_type
_atom_site_occupancy
_atom_site_symmetry_multiplicity
_atom_site_calc_flag
_atom_site_refinement_flags
_atom_site_disorder_assembly
_atom_site_disorder_group
Y1 Y 0.07841(4) 0.28120(3) 0.15552(3) 0.01644(12) Uani 1 1 d . . .
Y2 Y -0.17786(4) 0.51275(3) 0.16549(3) 0.01883(13) Uani 1 1 d . . .
O1 O -0.9381(3) 0.6971(3) -0.0436(2) 0.0317(9) Uani 1 1 d . . .
O2 O -0.0356(3) 0.6314(2) 0.3757(2) 0.0273(8) Uani 1 1 d . . .
O3 O 0.2891(3) 0.2222(3) 0.1729(3) 0.0355(10) Uani 1 1 d D . .
O4 O 0.0996(3) 0.2186(2) 0.28366(18) 0.0218(8) Uani 1 1 d . . .
O5 O -0.1817(3) -0.0958(2) 0.2814(2) 0.0310(9) Uani 1 1 d . . .
O6 O -0.1129(3) 0.3361(2) 0.19648(18) 0.0206(8) Uani 1 1 d . . .
O7 O 0.1838(4) 0.3524(3) 0.0629(2) 0.0454(12) Uani 1 1 d D . .
O8 O -0.8375(3) 0.5601(2) -0.04935(19) 0.0266(8) Uani 1 1 d . . .
O9 O -0.0392(3) 0.0166(3) 0.3172(2) 0.0323(9) Uani 1 1 d . . .
O10 O -0.1346(3) 0.5194(2) 0.29901(19) 0.0269(8) Uani 1 1 d . . .
O11 O -0.3133(3) 0.3806(2) 0.1781(2) 0.0283(9) Uani 1 1 d . . .
O12 O -0.3876(3) 0.5457(2) 0.0843(2) 0.0296(9) Uani 1 1 d . . .
O13 O -0.3501(3) 0.6073(2) 0.20215(19) 0.0283(9) Uani 1 1 d . . .
O14 O 0.1545(3) 0.1539(2) 0.40028(19) 0.0249(8) Uani 1 1 d . . .
C1 C 0.1277(4) 0.2248(4) 0.3572(3) 0.0208(11) Uani 1 1 d . . .
C2 C 0.1304(4) 0.3205(3) 0.3943(3) 0.0205(11) Uani 1 1 d . . .
C3 C 0.2216(5) 0.3463(4) 0.4565(3) 0.0317(14) Uani 1 1 d . . .
H3 H 0.2800 0.3020 0.4793 0.038 Uiso 1 1 calc R . .
C4 C 0.2266(5) 0.4368(4) 0.4848(3) 0.0375(15) Uani 1 1 d . . .
H4 H 0.2895 0.4539 0.5258 0.045 Uiso 1 1 calc R . .
C5 C 0.1384(5) 0.5023(4) 0.4524(3) 0.0320(14) Uani 1 1 d . . .
H5 H 0.1426 0.5639 0.4709 0.038 Uiso 1 1 calc R . .
C6 C 0.0434(4) 0.4760(4) 0.3922(3) 0.0209(11) Uani 1 1 d . . .
C7 C 0.0402(4) 0.3861(3) 0.3644(3) 0.0185(11) Uani 1 1 d . . .
H7 H -0.0241 0.3685 0.3245 0.022 Uiso 1 1 calc R . .
C8 C -0.0500(4) 0.5471(3) 0.3532(3) 0.0195(11) Uani 1 1 d . . .
C11 C -0.4192(4) 0.6001(4) 0.1360(3) 0.0239(12) Uani 1 1 d . . .
C12 C -0.5390(4) 0.6576(4) 0.1180(3) 0.0260(13) Uani 1 1 d . . .
C13 C -0.5514(5) 0.7441(4) 0.1523(3) 0.0319(14) Uani 1 1 d . . .
H13 H -0.4865 0.7667 0.1898 0.038 Uiso 1 1 calc R . .
C14 C -0.6600(5) 0.7974(4) 0.1312(3) 0.0368(15) Uani 1 1 d . . .
H14 H -0.6672 0.8563 0.1536 0.044 Uiso 1 1 calc R . .
C15 C -0.7577(5) 0.7631(4) 0.0768(3) 0.0307(13) Uani 1 1 d . . .
H15 H -0.8309 0.7990 0.0631 0.037 Uiso 1 1 calc R . .
C16 C -0.7475(5) 0.6753(4) 0.0424(3) 0.0251(12) Uani 1 1 d . . .
C18 C -0.8495(4) 0.6400(4) -0.0215(3) 0.0235(12) Uani 1 1 d . . .
C17 C -0.6383(4) 0.6232(4) 0.0631(3) 0.0228(12) Uani 1 1 d . . .
H17 H -0.6305 0.5645 0.0403 0.027 Uiso 1 1 calc R . .
C21 C -0.2317(4) 0.3154(3) 0.1874(3) 0.0185(11) Uani 1 1 d . . .
C22 C -0.2725(4) 0.2161(3) 0.1893(3) 0.0218(11) Uani 1 1 d . . .
C23 C -0.3868(5) 0.1858(4) 0.1468(3) 0.0358(15) Uani 1 1 d . . .
H23 H -0.4383 0.2282 0.1156 0.043 Uiso 1 1 calc R . .
C24 C -0.4243(5) 0.0934(4) 0.1506(4) 0.0488(19) Uani 1 1 d . . .
H24 H -0.5010 0.0738 0.1222 0.059 Uiso 1 1 calc R . .
C25 C -0.3483(5) 0.0294(4) 0.1966(3) 0.0364(15) Uani 1 1 d . . .
H25 H -0.3743 -0.0327 0.1993 0.044 Uiso 1 1 calc R . .
C26 C -0.2335(4) 0.0583(4) 0.2384(3) 0.0224(12) Uani 1 1 d . . .
C27 C -0.1961(4) 0.1512(3) 0.2347(3) 0.0215(11) Uani 1 1 d . . .
H27 H -0.1190 0.1705 0.2629 0.026 Uiso 1 1 calc R . .
C28 C -0.1456(5) -0.0113(4) 0.2823(3) 0.0233(12) Uani 1 1 d . . .
O100 O 0.4381(4) 0.3746(3) 0.0749(3) 0.0668(15) Uani 1 1 d . . .
H51 H 0.348(3) 0.256(3) 0.159(3) 0.031(16) Uiso 1 1 d D . .
H52 H 0.308(6) 0.187(4) 0.213(2) 0.08(3) Uiso 1 1 d D . .
H61 H 0.262(2) 0.366(5) 0.066(5) 0.11(3) Uiso 1 1 d D . .
H62 H 0.161(5) 0.353(4) 0.0133(8) 0.029(16) Uiso 1 1 d D . .

loop_
_atom_site_aniso_label
_atom_site_aniso_U_11
_atom_site_aniso_U_22
_atom_site_aniso_U_33
_atom_site_aniso_U_23
_atom_site_aniso_U_13
_atom_site_aniso_U_12
Y1 0.0158(2) 0.0132(3) 0.0189(3) -0.0001(2) -0.00262(18) 0.00041(19)
Y2 0.0178(2) 0.0136(3) 0.0233(3) 0.0018(2) -0.00326(19) -0.0003(2)
O1 0.0242(19) 0.040(2) 0.027(2) -0.0026(18) -0.0082(16) 0.0114(17)
O2 0.038(2) 0.017(2) 0.026(2) -0.0010(16) 0.0004(16) 0.0056(16)
O3 0.020(2) 0.035(3) 0.052(3) 0.013(2) 0.0071(19) 0.0015(19)
O4 0.0252(18) 0.024(2) 0.0153(18) -0.0039(16) -0.0018(14) 0.0001(15)
O5 0.037(2) 0.017(2) 0.039(2) 0.0093(17) 0.0063(18) 0.0061(17)
O6 0.0171(17) 0.020(2) 0.0235(19) 0.0033(16) 0.0001(14) -0.0020(14)
O7 0.044(3) 0.070(3) 0.020(2) 0.011(2) -0.001(2) -0.022(2)
O8 0.031(2) 0.026(2) 0.021(2) -0.0030(17) -0.0037(16) 0.0011(16)
O9 0.0193(18) 0.033(2) 0.043(2) 0.0109(19) -0.0003(17) 0.0082(16)
O10 0.0297(19) 0.021(2) 0.026(2) -0.0021(16) -0.0081(16) 0.0049(16)
O11 0.0174(18) 0.018(2) 0.048(2) 0.0082(17) -0.0004(17) 0.0030(15)
O12 0.0252(19) 0.022(2) 0.038(2) -0.0098(18) -0.0103(17) 0.0067(16)
O13 0.0219(18) 0.033(2) 0.027(2) -0.0038(17) -0.0085(16) 0.0041(16)
O14 0.035(2) 0.016(2) 0.0204(19) 0.0005(16) -0.0045(16) 0.0072(16)
C1 0.016(2) 0.023(3) 0.022(3) 0.002(2) -0.002(2) 0.001(2)
C2 0.026(3) 0.017(3) 0.017(3) 0.001(2) -0.001(2) 0.003(2)
C3 0.036(3) 0.023(3) 0.032(3) 0.000(3) -0.010(3) 0.005(2)
C4 0.038(3) 0.029(3) 0.038(4) -0.008(3) -0.021(3) 0.000(3)
C5 0.040(3) 0.021(3) 0.032(3) -0.007(3) -0.006(3) 0.003(2)
C6 0.024(3) 0.020(3) 0.020(3) 0.001(2) 0.005(2) 0.000(2)
C7 0.020(2) 0.016(3) 0.017(3) 0.002(2) -0.002(2) 0.001(2)
C8 0.025(3) 0.013(3) 0.021(3) 0.001(2) 0.006(2) 0.004(2)
C11 0.016(2) 0.018(3) 0.035(3) 0.001(2) -0.005(2) -0.002(2)
C12 0.019(3) 0.026(3) 0.031(3) 0.007(3) -0.004(2) 0.004(2)
C13 0.034(3) 0.028(3) 0.029(3) -0.012(3) -0.013(2) 0.005(2)
C14 0.042(3) 0.028(4) 0.038(4) -0.012(3) -0.003(3) 0.008(3)
C15 0.026(3) 0.029(3) 0.034(3) -0.001(3) -0.006(2) 0.012(2)
C16 0.021(3) 0.030(3) 0.022(3) 0.002(2) -0.002(2) 0.004(2)
C18 0.020(3) 0.035(4) 0.015(3) 0.002(2) -0.002(2) 0.002(2)
C17 0.021(3) 0.021(3) 0.024(3) 0.002(2) -0.005(2) 0.007(2)
C21 0.019(2) 0.014(3) 0.022(3) 0.000(2) 0.002(2) -0.001(2)
C22 0.018(2) 0.017(3) 0.029(3) 0.006(2) -0.003(2) 0.005(2)
C23 0.024(3) 0.023(3) 0.055(4) 0.006(3) -0.012(3) 0.006(2)
C24 0.025(3) 0.024(3) 0.088(5) 0.009(3) -0.023(3) -0.007(3)
C25 0.028(3) 0.018(3) 0.059(4) 0.008(3) -0.008(3) -0.004(2)
C26 0.017(2) 0.020(3) 0.030(3) 0.004(2) 0.002(2) 0.004(2)
C27 0.019(3) 0.019(3) 0.026(3) 0.000(2) -0.001(2) 0.002(2)
C28 0.021(3) 0.023(3) 0.027(3) 0.011(2) 0.011(2) 0.009(2)
O100 0.034(2) 0.048(3) 0.114(4) 0.014(3) -0.003(3) -0.003(2)

loop_
_atom_type_symbol
_atom_type_description
_atom_type_scat_dispersion_real
_atom_type_scat_dispersion_imag
_atom_type_scat_source
C C 0.0033 0.0016 'International Tables Vol C Tables 4.2.6.8 and 6.1.1.4'
H H 0.0000 0.0000 'International Tables Vol C Tables 4.2.6.8 and 6.1.1.4'
O O 0.0106 0.0060 'International Tables Vol C Tables 4.2.6.8 and 6.1.1.4'
Y Y -2.7962 3.5667 'International Tables Vol C Tables 4.2.6.8 and 6.1.1.4'

loop_
_geom_angle_atom_site_label_1
_geom_angle_atom_site_label_2
_geom_angle_atom_site_label_3
_geom_angle
_geom_angle_site_symmetry_1
_geom_angle_site_symmetry_3
_geom_angle_publ_flag
O2 Y1 O5 157.66(13) 2_545 2 ?
O2 Y1 O1 80.83(13) 2_545 3_465 ?
O5 Y1 O1 120.90(13) 2 3_465 ?
O2 Y1 O7 111.00(15) 2_545 . ?
O5 Y1 O7 74.88(15) 2 . ?
O1 Y1 O7 71.41(14) 3_465 . ?
O2 Y1 O4 81.46(12) 2_545 . ?
O5 Y1 O4 82.52(12) 2 . ?
O1 Y1 O4 143.52(12) 3_465 . ?
O7 Y1 O4 145.03(13) . . ?
O2 Y1 O3 81.21(14) 2_545 . ?
O5 Y1 O3 80.18(14) 2 . ?
O1 Y1 O3 130.37(14) 3_465 . ?
O7 Y1 O3 72.74(16) . . ?
O4 Y1 O3 77.42(13) . . ?
O2 Y1 O6 103.45(12) 2_545 . ?
O5 Y1 O6 88.85(12) 2 . ?
O1 Y1 O6 73.75(11) 3_465 . ?
O7 Y1 O6 125.24(15) . . ?
O4 Y1 O6 79.76(11) . . ?
O3 Y1 O6 155.75(13) . . ?
O8 Y2 O10 150.81(12) 3_465 . ?
O8 Y2 O9 86.04(12) 3_465 2 ?
O10 Y2 O9 78.99(12) . 2 ?
O8 Y2 O14 86.82(12) 3_465 2 ?
O10 Y2 O14 115.48(12) . 2 ?
O9 Y2 O14 82.51(13) 2 2 ?
O8 Y2 O11 80.64(12) 3_465 . ?
O10 Y2 O11 88.93(12) . . ?
O9 Y2 O11 127.86(12) 2 . ?
O14 Y2 O11 145.63(11) 2 . ?
O8 Y2 O13 129.09(11) 3_465 . ?
O10 Y2 O13 76.64(11) . . ?
O9 Y2 O13 137.46(12) 2 . ?
O14 Y2 O13 77.34(12) 2 . ?
O11 Y2 O13 86.03(12) . . ?
O8 Y2 O12 76.33(12) 3_465 . ?
O10 Y2 O12 126.36(12) . . ?
O9 Y2 O12 150.70(13) 2 . ?
O14 Y2 O12 73.42(11) 2 . ?
O11 Y2 O12 72.56(11) . . ?
O13 Y2 O12 52.82(11) . . ?
O8 Y2 O6 72.12(11) 3_465 . ?
O10 Y2 O6 80.04(11) . . ?
O9 Y2 O6 76.50(11) 2 . ?
O14 Y2 O6 151.00(11) 2 . ?
O11 Y2 O6 51.41(10) . . ?
O13 Y2 O6 131.47(11) . . ?
O12 Y2 O6 118.53(10) . . ?
O8 Y2 C11 102.56(14) 3_465 . ?
O10 Y2 C11 102.29(14) . . ?
O9 Y2 C11 152.25(14) 2 . ?
O14 Y2 C11 71.85(13) 2 . ?
O11 Y2 C11 79.82(13) . . ?
O13 Y2 C11 26.52(12) . . ?
O12 Y2 C11 26.41(12) . . ?
O6 Y2 C11 131.22(12) . . ?
O8 Y2 C21 73.18(13) 3_465 . ?
O10 Y2 C21 85.74(13) . . ?
O9 Y2 C21 102.66(13) 2 . ?
O14 Y2 C21 158.77(12) 2 . ?
O11 Y2 C21 25.35(11) . . ?
O13 Y2 C21 109.65(13) . . ?
O12 Y2 C21 94.51(12) . . ?
O6 Y2 C21 26.17(11) . . ?
C11 Y2 C21 105.08(14) . . ?
C18 O1 Y1 135.4(3) . 3_465 ?
C8 O2 Y1 145.4(3) . 2 ?
Y1 O3 H51 118(4) . . ?
Y1 O3 H52 115(5) . . ?
H51 O3 H52 118(6) . . ?
C1 O4 Y1 152.6(3) . . ?
C28 O5 Y1 127.4(3) . 2_545 ?
C21 O6 Y1 139.1(3) . . ?
C21 O6 Y2 88.3(3) . . ?
Y1 O6 Y2 117.65(12) . . ?
Y1 O7 H61 128(5) . . ?
Y1 O7 H62 127(4) . . ?
H61 O7 H62 102(6) . . ?
C18 O8 Y2 140.9(3) . 3_465 ?
C28 O9 Y2 150.7(3) . 2_545 ?
C8 O10 Y2 141.1(3) . . ?
C21 O11 Y2 100.4(3) . . ?
C11 O12 Y2 91.5(3) . . ?
C11 O13 Y2 94.9(3) . . ?
C1 O14 Y2 115.9(3) . 2_545 ?
O4 C1 O14 122.3(5) . . ?
O4 C1 C2 118.5(4) . . ?
O14 C1 C2 119.2(4) . . ?
C7 C2 C3 118.6(5) . . ?
C7 C2 C1 118.9(4) . . ?
C3 C2 C1 122.5(4) . . ?
C4 C3 C2 120.6(5) . . ?
C4 C3 H3 119.7 . . ?
C2 C3 H3 119.7 . . ?
C3 C4 C5 120.0(5) . . ?
C3 C4 H4 120.0 . . ?
C5 C4 H4 120.0 . . ?
C4 C5 C6 119.8(5) . . ?
C4 C5 H5 120.1 . . ?
C6 C5 H5 120.1 . . ?
C7 C6 C5 119.5(5) . . ?
C7 C6 C8 119.6(4) . . ?
C5 C6 C8 120.8(5) . . ?
C6 C7 C2 121.5(4) . . ?
C6 C7 H7 119.3 . . ?
C2 C7 H7 119.3 . . ?
O10 C8 O2 124.5(4) . . ?
O10 C8 C6 118.2(4) . . ?
O2 C8 C6 117.3(4) . . ?
O12 C11 O13 120.3(4) . . ?
O12 C11 C12 119.4(4) . . ?
O13 C11 C12 120.3(5) . . ?
O12 C11 Y2 62.1(2) . . ?
O13 C11 Y2 58.6(2) . . ?
C12 C11 Y2 172.8(4) . . ?
C13 C12 C17 119.6(4) . . ?
C13 C12 C11 121.7(4) . . ?
C17 C12 C11 118.7(5) . . ?
C12 C13 C14 120.2(5) . . ?
C12 C13 H13 119.9 . . ?
C14 C13 H13 119.9 . . ?
C15 C14 C13 120.1(5) . . ?
C15 C14 H14 120.0 . . ?
C13 C14 H14 120.0 . . ?
C14 C15 C16 120.5(5) . . ?
C14 C15 H15 119.8 . . ?
C16 C15 H15 119.8 . . ?
C17 C16 C15 119.1(5) . . ?
C17 C16 C18 119.7(5) . . ?
C15 C16 C18 121.0(4) . . ?
O8 C18 O1 125.8(4) . . ?
O8 C18 C16 118.7(4) . . ?
O1 C18 C16 115.5(5) . . ?
C16 C17 C12 120.6(5) . . ?
C16 C17 H17 119.7 . . ?
C12 C17 H17 119.7 . . ?
O11 C21 O6 119.3(4) . . ?
O11 C21 C22 120.5(4) . . ?
O6 C21 C22 120.1(4) . . ?
O11 C21 Y2 54.2(2) . . ?
O6 C21 Y2 65.5(2) . . ?
C22 C21 Y2 172.3(3) . . ?
C23 C22 C27 118.9(5) . . ?
C23 C22 C21 121.4(4) . . ?
C27 C22 C21 119.8(4) . . ?
C24 C23 C22 120.4(5) . . ?
C24 C23 H23 119.8 . . ?
C22 C23 H23 119.8 . . ?
C23 C24 C25 120.4(5) . . ?
C23 C24 H24 119.8 . . ?
C25 C24 H24 119.8 . . ?
C24 C25 C26 119.9(5) . . ?
C24 C25 H25 120.1 . . ?
C26 C25 H25 120.1 . . ?
C27 C26 C25 119.7(5) . . ?
C27 C26 C28 119.7(4) . . ?
C25 C26 C28 120.4(5) . . ?
C26 C27 C22 120.7(4) . . ?
C26 C27 H27 119.6 . . ?
C22 C27 H27 119.6 . . ?
O5 C28 O9 123.6(5) . . ?
O5 C28 C26 117.5(4) . . ?
O9 C28 C26 118.9(5) . . ?

loop_
_geom_bond_atom_site_label_1
_geom_bond_atom_site_label_2
_geom_bond_distance
_geom_bond_site_symmetry_2
_geom_bond_publ_flag
Y1 O2 2.228(3) 2_545 ?
Y1 O5 2.258(3) 2 ?
Y1 O1 2.277(3) 3_465 ?
Y1 O7 2.297(4) . ?
Y1 O4 2.350(3) . ?
Y1 O3 2.363(4) . ?
Y1 O6 2.366(3) . ?
Y2 O8 2.269(3) 3_465 ?
Y2 O10 2.271(3) . ?
Y2 O9 2.276(3) 2 ?
Y2 O14 2.332(3) 2 ?
Y2 O11 2.392(3) . ?
Y2 O13 2.418(3) . ?
Y2 O12 2.495(3) . ?
Y2 O6 2.640(3) . ?
Y2 C11 2.822(5) . ?
Y2 C21 2.900(5) . ?
O1 C18 1.259(6) . ?
O1 Y1 2.277(3) 3_465 ?
O2 C8 1.262(5) . ?
O2 Y1 2.228(3) 2 ?
O3 H51 0.848(10) . ?
O3 H52 0.851(10) . ?
O4 C1 1.256(5) . ?
O5 C28 1.261(6) . ?
O5 Y1 2.258(3) 2_545 ?
O6 C21 1.280(5) . ?
O7 H61 0.849(10) . ?
O7 H62 0.850(10) . ?
O8 C18 1.246(6) . ?
O8 Y2 2.269(3) 3_465 ?
O9 C28 1.264(6) . ?
O9 Y2 2.276(3) 2_545 ?
O10 C8 1.259(5) . ?
O11 C21 1.263(5) . ?
O12 C11 1.256(6) . ?
O13 C11 1.265(5) . ?
O14 C1 1.260(5) . ?
O14 Y2 2.332(3) 2_545 ?
C1 C2 1.502(7) . ?
C2 C7 1.382(6) . ?
C2 C3 1.383(6) . ?
C3 C4 1.374(7) . ?
C3 H3 0.9300 . ?
C4 C5 1.380(7) . ?
C4 H4 0.9300 . ?
C5 C6 1.389(6) . ?
C5 H5 0.9300 . ?
C6 C7 1.363(6) . ?
C6 C8 1.505(6) . ?
C7 H7 0.9300 . ?
C11 C12 1.505(6) . ?
C12 C13 1.377(7) . ?
C12 C17 1.398(6) . ?
C13 C14 1.383(7) . ?
C13 H13 0.9300 . ?
C14 C15 1.381(7) . ?
C14 H14 0.9300 . ?
C15 C16 1.392(7) . ?
C15 H15 0.9300 . ?
C16 C17 1.378(6) . ?
C16 C18 1.513(6) . ?
C17 H17 0.9300 . ?
C21 C22 1.479(7) . ?
C22 C23 1.391(6) . ?
C22 C27 1.392(6) . ?
C23 C24 1.378(7) . ?
C23 H23 0.9300 . ?
C24 C25 1.384(7) . ?
C24 H24 0.9300 . ?
C25 C26 1.385(6) . ?
C25 H25 0.9300 . ?
C26 C27 1.383(7) . ?
C26 C28 1.489(6) . ?
C27 H27 0.9300 . ?
